data_4330163
loop_
_publ_author_name
'Sodio C. N. Hsu'
'Yu-Lun Chang'
'Wan-Jung Chuang'
'Hsing-Yin Chen'
'I-Jung Lin'
'Michael Y. Chiang'
'Chai-Lin Kao'
'Hsuan-Ying Chen'

_publ_section_title
;
 Copper(I) Nitro Complex with an Anionic [HB(3,5-Me2Pz)3]-Ligand: A
 Synthetic Model for the Copper Nitrite Reductase Active Site
;
_journal_name_full 'Inorganic Chemistry'
_journal_page_first 9297
_journal_page_last 9308
_journal_paper_doi 10.1021/ic300932a
_journal_volume 51
_journal_year 2012
_chemical_formula_moiety 'C21 H24 Cl2 Cu F6 N6 O4'
_chemical_formula_sum 'C21 H24 Cl2 Cu F6 N6 O4'
_chemical_formula_weight 672.90
_chemical_name_systematic
;
 ?
;
_space_group_IT_number 14
_symmetry_cell_setting monoclinic
_symmetry_space_group_name_Hall '-P 2ybc'
_symmetry_space_group_name_H-M 'P 1 21/c 1'
_atom_sites_solution_hydrogens geom
_atom_sites_solution_primary direct
_atom_sites_solution_secondary difmap
_audit_creation_method SHELXL-97
_cell_angle_alpha 90.00
_cell_angle_beta 91.6320(10)
_cell_angle_gamma 90.00
_cell_formula_units_Z 4
_cell_length_a 13.7806(3)
_cell_length_b 8.2508(2)
_cell_length_c 24.3470(6)
_cell_measurement_reflns_used 11870
_cell_measurement_temperature 200(2)
_cell_measurement_theta_max 25.35
_cell_measurement_theta_min 2.037
_cell_volume 2767.15(11)
_computing_cell_refinement 'HKL Scalepack (Otwinowski & Minor 1997)'
_computing_data_collection 'Collect (Nonius BV, 1997-2000)'
_computing_data_reduction 'HKL Denzo and Scalepack'
_computing_molecular_graphics 'Ortep-3 for Windows (Farrugia, 1997)'
_computing_publication_material 'WinGX publication routines (Farrugia, 1999)'
_computing_structure_refinement 'SHELXL-97 (Sheldrick, 1997)'
_computing_structure_solution 'SHELXS-86 (Sheldrick, 1986)'
_diffrn_ambient_temperature 200(2)
_diffrn_detector_area_resol_mean 9
_diffrn_measured_fraction_theta_full 0.967
_diffrn_measured_fraction_theta_max 0.967
_diffrn_measurement_device_type KappaCCD
_diffrn_measurement_method 'CCD rotation images, thick slices'
_diffrn_radiation_monochromator graphite
_diffrn_radiation_source 'fine-focus sealed tube'
_diffrn_radiation_type MoK\a
_diffrn_radiation_wavelength 0.71073
_diffrn_reflns_av_R_equivalents 0.0750
_diffrn_reflns_av_sigmaI/netI 0.0738
_diffrn_reflns_limit_h_max 16
_diffrn_reflns_limit_h_min -16
_diffrn_reflns_limit_k_max 9
_diffrn_reflns_limit_k_min -7
_diffrn_reflns_limit_l_max 26
_diffrn_reflns_limit_l_min -29
_diffrn_reflns_number 15471
_diffrn_reflns_theta_full 25.36
_diffrn_reflns_theta_max 25.36
_diffrn_reflns_theta_min 2.20
_exptl_absorpt_coefficient_mu 1.062
_exptl_absorpt_correction_T_max 0.9592
_exptl_absorpt_correction_T_min 0.6771
_exptl_absorpt_correction_type multi-scan
_exptl_absorpt_process_details
;
 ?
;
_exptl_crystal_colour blue
_exptl_crystal_density_diffrn 1.615
_exptl_crystal_description prism
_exptl_crystal_F_000 1364
_exptl_crystal_size_max 0.32
_exptl_crystal_size_mid 0.21
_exptl_crystal_size_min 0.07
_refine_diff_density_max 0.887
_refine_diff_density_min -0.742
_refine_diff_density_rms 0.179
_refine_ls_extinction_coef 0.013(2)
_refine_ls_extinction_expression Fc^*^=kFc[1+0.001xFc^2^\l^3^/sin(2\q)]^-1/4^
_refine_ls_extinction_method SHELXL
_refine_ls_goodness_of_fit_ref 1.089
_refine_ls_hydrogen_treatment fixed
_refine_ls_matrix_type full
_refine_ls_number_parameters 362
_refine_ls_number_reflns 4899
_refine_ls_number_restraints 0
_refine_ls_restrained_S_all 1.089
_refine_ls_R_factor_all 0.1064
_refine_ls_R_factor_gt 0.0744
_refine_ls_shift/su_max 0.038
_refine_ls_shift/su_mean 0.002
_refine_ls_structure_factor_coef Fsqd
_refine_ls_weighting_details 'calc w=1/[\s^2^(Fo^2^)+(0.1377P)^2^+3.7712P] where P=(Fo^2^+2Fc^2^)/3'
_refine_ls_weighting_scheme calc
_refine_ls_wR_factor_gt 0.1917
_refine_ls_wR_factor_ref 0.2309
_reflns_number_gt 3554
_reflns_number_total 4899
_reflns_threshold_expression >2sigma(I)
_cod_data_source_file ic300932a_si_002_3.cif
_cod_data_source_block compound6
_cod_original_sg_symbol_H-M 'P 21/c'
_cod_database_code 4330163

loop_
_symmetry_equiv_pos_as_xyz
'x, y, z'
'-x, y+1/2, -z+1/2'
'-x, -y, -z'
'x, -y-1/2, z-1/2'

loop_
_atom_site_label
_atom_site_type_symbol
_atom_site_fract_x
_atom_site_fract_y
_atom_site_fract_z
_atom_site_U_iso_or_equiv
_atom_site_adp_type
_atom_site_occupancy
_atom_site_symmetry_multiplicity
_atom_site_calc_flag
_atom_site_refinement_flags
_atom_site_disorder_assembly
_atom_site_disorder_group
Cu1 Cu 0.25256(4) 0.16158(8) 0.22577(3) 0.0253(3) Uani 1 1 d . . .
Cl1 Cl 0.16744(17) 0.6389(4) 0.00392(11) 0.0887(9) Uani 1 1 d . . .
Cl2 Cl 0.37410(15) 0.6932(3) -0.00195(10) 0.0785(7) Uani 1 1 d . . .
F1 F 0.0119(10) 0.1318(18) 0.0755(6) 0.088(4) Uiso 0.45 1 d P A 1
F1A F 0.0360(8) 0.0627(14) 0.0582(4) 0.081(3) Uiso 0.55 1 d P A 2
F2 F 0.1115(12) 0.3187(12) 0.0666(4) 0.063(4) Uiso 0.56(4) 1 d P A 3
F2A F 0.0656(17) 0.2993(17) 0.0723(5) 0.072(6) Uiso 0.44(4) 1 d P A 4
F3 F 0.1670(10) 0.1409(16) 0.0268(4) 0.070(4) Uiso 0.61(3) 1 d P A 5
F3A F 0.1289(16) 0.080(3) 0.0268(6) 0.075(7) Uiso 0.39(3) 1 d P A 6
F4 F 0.4599(5) 0.0788(8) 0.0526(2) 0.098(2) Uani 1 1 d . . .
F5 F 0.5446(3) 0.1002(9) 0.1265(3) 0.100(2) Uani 1 1 d . . .
F6 F 0.4425(4) -0.0871(6) 0.1168(2) 0.0813(15) Uani 1 1 d . . .
O1 O 0.1620(3) 0.1939(5) 0.16374(16) 0.0320(9) Uani 1 1 d . . .
O2 O 0.1967(4) -0.0409(6) 0.1220(2) 0.0548(13) Uani 1 1 d . . .
O3 O 0.3639(3) 0.1411(6) 0.18039(17) 0.0414(11) Uani 1 1 d . . .
O4 O 0.3476(4) 0.2901(7) 0.1036(2) 0.0592(14) Uani 1 1 d . . .
N1 N 0.3162(3) 0.1867(6) 0.34215(18) 0.0304(11) Uani 1 1 d . . .
N2 N 0.3409(3) 0.1132(6) 0.29350(19) 0.0287(11) Uani 1 1 d . . .
N3 N 0.1456(3) 0.1756(6) 0.32821(19) 0.0285(11) Uani 1 1 d . . .
N4 N 0.1419(3) 0.1095(6) 0.27675(18) 0.0273(10) Uani 1 1 d . . .
N5 N 0.2302(3) 0.4245(6) 0.31338(19) 0.0301(11) Uani 1 1 d . . .
N6 N 0.2447(3) 0.4143(6) 0.25785(19) 0.0297(11) Uani 1 1 d . . .
C1 C 0.2272(4) 0.2775(7) 0.3446(2) 0.0272(12) Uani 1 1 d . . .
H1 H 0.2187 0.3078 0.3831 0.033 Uiso 1 1 calc R . .
C2 C 0.3797(4) 0.1501(8) 0.3840(2) 0.0352(14) Uani 1 1 d . . .
C3 C 0.4461(4) 0.0506(8) 0.3609(3) 0.0401(15) Uani 1 1 d . . .
H3 H 0.4998 0.0049 0.3791 0.048 Uiso 1 1 calc R . .
C4 C 0.4208(4) 0.0286(8) 0.3061(3) 0.0345(14) Uani 1 1 d . . .
C5 C 0.0704(4) 0.1240(8) 0.3590(3) 0.0369(15) Uani 1 1 d . . .
C6 C 0.0181(4) 0.0212(8) 0.3262(3) 0.0419(16) Uani 1 1 d . . .
H6 H -0.0375 -0.0348 0.3357 0.050 Uiso 1 1 calc R . .
C7 C 0.0630(4) 0.0148(7) 0.2751(2) 0.0317(13) Uani 1 1 d . . .
C8 C 0.2254(4) 0.5791(8) 0.3301(3) 0.0376(15) Uani 1 1 d . . .
C9 C 0.2362(5) 0.6717(8) 0.2843(3) 0.0419(16) Uani 1 1 d . . .
H9 H 0.2353 0.7843 0.2827 0.050 Uiso 1 1 calc R . .
C10 C 0.2489(4) 0.5663(7) 0.2403(3) 0.0327(13) Uani 1 1 d . . .
C11 C 0.3691(5) 0.2152(10) 0.4403(3) 0.0490(18) Uani 1 1 d . . .
H11A H 0.3128 0.2835 0.4411 0.073 Uiso 1 1 calc R . .
H11B H 0.4257 0.2772 0.4506 0.073 Uiso 1 1 calc R . .
H11C H 0.3620 0.1270 0.4656 0.073 Uiso 1 1 calc R . .
C12 C 0.4719(5) -0.0718(9) 0.2646(3) 0.0490(18) Uani 1 1 d . . .
H12A H 0.4379 -0.0643 0.2297 0.073 Uiso 1 1 calc R . .
H12B H 0.4735 -0.1828 0.2764 0.073 Uiso 1 1 calc R . .
H12C H 0.5370 -0.0327 0.2611 0.073 Uiso 1 1 calc R . .
C13 C 0.0557(6) 0.1796(11) 0.4155(3) 0.061(2) Uani 1 1 d . . .
H13A H 0.1072 0.2522 0.4264 0.091 Uiso 1 1 calc R . .
H13B H 0.0558 0.0879 0.4398 0.091 Uiso 1 1 calc R . .
H13C H -0.0054 0.2349 0.4172 0.091 Uiso 1 1 calc R . .
C14 C 0.0318(5) -0.0763(9) 0.2251(3) 0.0455(16) Uani 1 1 d . . .
H14A H 0.0771 -0.0575 0.1965 0.068 Uiso 1 1 calc R . .
H14B H -0.0315 -0.0404 0.2131 0.068 Uiso 1 1 calc R . .
H14C H 0.0297 -0.1900 0.2333 0.068 Uiso 1 1 calc R . .
C15 C 0.2112(6) 0.6271(10) 0.3890(3) 0.057(2) Uani 1 1 d . . .
H15A H 0.2067 0.5315 0.4112 0.086 Uiso 1 1 calc R . .
H15B H 0.1526 0.6891 0.3915 0.086 Uiso 1 1 calc R . .
H15C H 0.2654 0.6913 0.4018 0.086 Uiso 1 1 calc R . .
C16 C 0.2639(6) 0.6040(9) 0.1816(3) 0.0492(17) Uani 1 1 d . . .
H16A H 0.2708 0.5049 0.1614 0.074 Uiso 1 1 calc R . .
H16B H 0.3216 0.6681 0.1784 0.074 Uiso 1 1 calc R . .
H16C H 0.2091 0.6633 0.1670 0.074 Uiso 1 1 calc R . .
C17 C 0.1624(4) 0.0947(9) 0.1237(3) 0.0394(15) Uani 1 1 d . A .
C18 C 0.1095(5) 0.1567(9) 0.0718(3) 0.0484(17) Uani 1 1 d . . .
C19 C 0.3806(5) 0.1796(9) 0.1317(3) 0.0404(16) Uani 1 1 d . . .
C20 C 0.4571(5) 0.0689(10) 0.1062(3) 0.0492(18) Uani 1 1 d . . .
C21 C 0.2762(7) 0.6537(11) 0.0417(3) 0.066(2) Uani 1 1 d . . .
H21A H 0.2882 0.5533 0.0615 0.079 Uiso 1 1 calc R . .
H21B H 0.2715 0.7404 0.0684 0.079 Uiso 1 1 calc R . .

loop_
_atom_site_aniso_label
_atom_site_aniso_U_11
_atom_site_aniso_U_22
_atom_site_aniso_U_33
_atom_site_aniso_U_23
_atom_site_aniso_U_13
_atom_site_aniso_U_12
Cu1 0.0220(4) 0.0286(5) 0.0252(4) -0.0017(3) -0.0011(3) 0.0007(3)
Cl1 0.0612(13) 0.122(2) 0.0841(17) 0.0275(15) 0.0191(12) -0.0165(13)
Cl2 0.0540(11) 0.109(2) 0.0726(15) 0.0022(13) -0.0026(10) -0.0071(12)
F4 0.128(5) 0.117(5) 0.050(3) 0.003(3) 0.040(3) 0.042(4)
F5 0.032(2) 0.151(6) 0.118(5) -0.036(4) 0.011(3) 0.006(3)
F6 0.100(4) 0.059(3) 0.087(4) -0.004(3) 0.031(3) 0.023(3)
O1 0.0289(19) 0.038(2) 0.028(2) -0.0034(18) -0.0048(16) 0.0029(17)
O2 0.077(3) 0.039(3) 0.048(3) -0.006(2) -0.008(3) 0.010(3)
O3 0.028(2) 0.063(3) 0.033(2) -0.007(2) 0.0025(17) 0.002(2)
O4 0.066(3) 0.054(3) 0.058(3) 0.010(3) 0.012(3) 0.006(3)
N1 0.027(2) 0.040(3) 0.024(2) -0.002(2) -0.0043(19) 0.005(2)
N2 0.026(2) 0.032(3) 0.028(2) -0.001(2) 0.0000(19) 0.001(2)
N3 0.022(2) 0.036(3) 0.027(2) 0.003(2) 0.0007(18) 0.000(2)
N4 0.026(2) 0.031(3) 0.025(2) -0.002(2) -0.0009(18) -0.003(2)
N5 0.034(2) 0.028(3) 0.029(2) -0.005(2) -0.001(2) 0.002(2)
N6 0.034(3) 0.029(3) 0.026(2) 0.000(2) -0.005(2) 0.000(2)
C1 0.025(3) 0.035(3) 0.022(3) -0.003(2) -0.002(2) 0.002(2)
C2 0.033(3) 0.046(4) 0.026(3) 0.004(3) -0.011(2) -0.002(3)
C3 0.031(3) 0.048(4) 0.040(4) 0.004(3) -0.012(3) 0.006(3)
C4 0.023(3) 0.035(3) 0.045(4) 0.006(3) -0.001(2) 0.003(2)
C5 0.031(3) 0.045(4) 0.035(3) 0.012(3) 0.006(3) 0.004(3)
C6 0.032(3) 0.048(4) 0.047(4) 0.014(3) 0.009(3) -0.009(3)
C7 0.022(3) 0.028(3) 0.045(4) 0.008(3) -0.001(2) -0.002(2)
C8 0.029(3) 0.043(4) 0.041(4) -0.011(3) -0.004(3) 0.006(3)
C9 0.043(4) 0.028(3) 0.055(4) -0.006(3) 0.000(3) 0.002(3)
C10 0.032(3) 0.028(3) 0.038(3) 0.000(3) -0.001(2) 0.001(2)
C11 0.042(4) 0.078(5) 0.027(3) 0.000(3) -0.013(3) 0.008(4)
C12 0.044(4) 0.052(5) 0.051(4) 0.000(3) 0.002(3) 0.017(3)
C13 0.049(4) 0.089(6) 0.045(4) -0.002(4) 0.021(3) -0.007(4)
C14 0.039(3) 0.042(4) 0.055(4) -0.010(3) -0.005(3) -0.014(3)
C15 0.071(5) 0.051(5) 0.050(4) -0.020(4) 0.001(4) 0.005(4)
C16 0.066(4) 0.031(4) 0.051(4) 0.012(3) 0.005(3) 0.004(3)
C17 0.034(3) 0.044(4) 0.040(4) 0.003(3) 0.004(3) -0.004(3)
C18 0.049(4) 0.057(5) 0.039(4) -0.010(3) -0.010(3) -0.005(4)
C19 0.036(3) 0.048(4) 0.038(4) -0.011(3) 0.005(3) -0.007(3)
C20 0.047(4) 0.059(5) 0.042(4) -0.011(3) 0.014(3) -0.003(3)
C21 0.096(6) 0.066(6) 0.037(4) 0.005(4) 0.007(4) 0.010(5)

loop_
_atom_type_symbol
_atom_type_description
_atom_type_scat_dispersion_real
_atom_type_scat_dispersion_imag
_atom_type_scat_source
C C 0.0033 0.0016 'International Tables Vol C Tables 4.2.6.8 and 6.1.1.4'
H H 0.0000 0.0000 'International Tables Vol C Tables 4.2.6.8 and 6.1.1.4'
Cl Cl 0.1484 0.1585 'International Tables Vol C Tables 4.2.6.8 and 6.1.1.4'
Cu Cu 0.3201 1.2651 'International Tables Vol C Tables 4.2.6.8 and 6.1.1.4'
F F 0.0171 0.0103 'International Tables Vol C Tables 4.2.6.8 and 6.1.1.4'
N N 0.0061 0.0033 'International Tables Vol C Tables 4.2.6.8 and 6.1.1.4'
O O 0.0106 0.0060 'International Tables Vol C Tables 4.2.6.8 and 6.1.1.4'

loop_
_geom_angle_atom_site_label_1
_geom_angle_atom_site_label_2
_geom_angle_atom_site_label_3
_geom_angle
O3 Cu1 O1 94.04(17)
O3 Cu1 N4 162.5(2)
O1 Cu1 N4 91.55(17)
O3 Cu1 N2 88.86(18)
O1 Cu1 N2 175.41(17)
N4 Cu1 N2 84.66(18)
O3 Cu1 N6 109.32(18)
O1 Cu1 N6 96.14(17)
N4 Cu1 N6 86.52(18)
N2 Cu1 N6 86.23(18)
C17 O1 Cu1 119.2(4)
C19 O3 Cu1 133.7(4)
C2 N1 N2 112.1(5)
C2 N1 C1 128.0(5)
N2 N1 C1 119.7(4)
C4 N2 N1 104.8(5)
C4 N2 Cu1 138.7(4)
N1 N2 Cu1 116.5(3)
C5 N3 N4 111.7(5)
C5 N3 C1 128.6(5)
N4 N3 C1 119.5(4)
C7 N4 N3 105.7(4)
C7 N4 Cu1 136.5(4)
N3 N4 Cu1 117.7(3)
C8 N5 N6 111.5(5)
C8 N5 C1 129.9(5)
N6 N5 C1 118.5(4)
C10 N6 N5 105.5(5)
C10 N6 Cu1 140.2(4)
N5 N6 Cu1 114.3(3)
N5 C1 N1 112.4(4)
N5 C1 N3 112.2(4)
N1 C1 N3 110.0(5)
N5 C1 H1 107.3
N1 C1 H1 107.3
N3 C1 H1 107.3
N1 C2 C3 104.5(5)
N1 C2 C11 122.3(6)
C3 C2 C11 133.2(6)
C2 C3 C4 108.9(5)
C2 C3 H3 125.6
C4 C3 H3 125.6
N2 C4 C3 109.7(5)
N2 C4 C12 122.5(6)
C3 C4 C12 127.8(6)
C6 C5 N3 105.7(5)
C6 C5 C13 131.3(6)
N3 C5 C13 123.0(6)
C5 C6 C7 107.7(5)
C5 C6 H6 126.2
C7 C6 H6 126.2
N4 C7 C6 109.2(5)
N4 C7 C14 122.5(5)
C6 C7 C14 128.3(5)
N5 C8 C9 106.1(5)
N5 C8 C15 123.2(6)
C9 C8 C15 130.6(7)
C8 C9 C10 107.3(6)
C8 C9 H9 126.3
C10 C9 H9 126.3
N6 C10 C9 109.5(6)
N6 C10 C16 121.1(6)
C9 C10 C16 129.4(6)
C2 C11 H11A 109.5
C2 C11 H11B 109.5
H11A C11 H11B 109.5
C2 C11 H11C 109.5
H11A C11 H11C 109.5
H11B C11 H11C 109.5
C4 C12 H12A 109.5
C4 C12 H12B 109.5
H12A C12 H12B 109.5
C4 C12 H12C 109.5
H12A C12 H12C 109.5
H12B C12 H12C 109.5
C5 C13 H13A 109.5
C5 C13 H13B 109.5
H13A C13 H13B 109.5
C5 C13 H13C 109.5
H13A C13 H13C 109.5
H13B C13 H13C 109.5
C7 C14 H14A 109.5
C7 C14 H14B 109.5
H14A C14 H14B 109.5
C7 C14 H14C 109.5
H14A C14 H14C 109.5
H14B C14 H14C 109.5
C8 C15 H15A 109.5
C8 C15 H15B 109.5
H15A C15 H15B 109.5
C8 C15 H15C 109.5
H15A C15 H15C 109.5
H15B C15 H15C 109.5
C10 C16 H16A 109.5
C10 C16 H16B 109.5
H16A C16 H16B 109.5
C10 C16 H16C 109.5
H16A C16 H16C 109.5
H16B C16 H16C 109.5
O2 C17 O1 128.9(6)
O2 C17 C18 117.2(6)
O1 C17 C18 113.9(6)
F3A C18 F1A 71.1(13)
F3A C18 F2A 123.0(11)
F1A C18 F2A 100.2(12)
F3A C18 F2 113.5(12)
F1A C18 F2 125.7(10)
F2A C18 F2 29.2(6)
F3A C18 F3 31.3(8)
F1A C18 F3 101.6(9)
F2A C18 F3 111.5(11)
F2 C18 F3 90.4(9)
F3A C18 F1 102.1(14)
F1A C18 F1 34.1(6)
F2A C18 F1 71.4(12)
F2 C18 F1 100.3(11)
F3 C18 F1 128.9(10)
F3A C18 C17 115.4(9)
F1A C18 C17 110.9(7)
F2A C18 C17 119.8(8)
F2 C18 C17 113.6(7)
F3 C18 C17 110.8(7)
F1 C18 C17 110.0(8)
O4 C19 O3 130.1(6)
O4 C19 C20 117.8(6)
O3 C19 C20 112.1(6)
F4 C20 F5 108.0(6)
F4 C20 F6 105.2(6)
F5 C20 F6 105.1(7)
F4 C20 C19 113.9(7)
F5 C20 C19 111.3(6)
F6 C20 C19 112.8(5)
Cl1 C21 Cl2 110.8(4)
Cl1 C21 H21A 109.5
Cl2 C21 H21A 109.5
Cl1 C21 H21B 109.5
Cl2 C21 H21B 109.5
H21A C21 H21B 108.1

loop_
_geom_bond_atom_site_label_1
_geom_bond_atom_site_label_2
_geom_bond_distance
Cu1 O3 1.923(4)
Cu1 O1 1.950(4)
Cu1 N4 2.039(4)
Cu1 N2 2.061(5)
Cu1 N6 2.230(5)
Cl1 C21 1.741(10)
Cl2 C21 1.771(8)
F1 C18 1.366(15)
F1A C18 1.312(12)
F2 C18 1.343(12)
F2A C18 1.323(15)
F3 C18 1.376(12)
F3A C18 1.297(16)
F4 C20 1.310(8)
F5 C20 1.315(9)
F6 C20 1.330(9)
O1 C17 1.274(8)
O2 C17 1.216(8)
O3 C19 1.256(8)
O4 C19 1.220(9)
N1 C2 1.358(7)
N1 N2 1.382(6)
N1 C1 1.440(7)
N2 C4 1.333(7)
N3 C5 1.364(7)
N3 N4 1.366(6)
N3 C1 1.451(7)
N4 C7 1.338(7)
N5 C8 1.341(8)
N5 N6 1.375(6)
N5 C1 1.433(8)
N6 C10 1.327(8)
C1 H1 0.9800
C2 C3 1.363(9)
C2 C11 1.483(9)
C3 C4 1.382(9)
C3 H3 0.9300
C4 C12 1.496(9)
C5 C6 1.358(10)
C5 C13 1.469(10)
C6 C7 1.406(8)
C6 H6 0.9300
C7 C14 1.484(9)
C8 C9 1.363(10)
C8 C15 1.506(9)
C9 C10 1.395(9)
C9 H9 0.9300
C10 C16 1.482(9)
C11 H11A 0.9600
C11 H11B 0.9600
C11 H11C 0.9600
C12 H12A 0.9600
C12 H12B 0.9600
C12 H12C 0.9600
C13 H13A 0.9600
C13 H13B 0.9600
C13 H13C 0.9600
C14 H14A 0.9600
C14 H14B 0.9600
C14 H14C 0.9600
C15 H15A 0.9600
C15 H15B 0.9600
C15 H15C 0.9600
C16 H16A 0.9600
C16 H16B 0.9600
C16 H16C 0.9600
C17 C18 1.528(10)
C19 C20 1.538(9)
C21 H21A 0.9700
C21 H21B 0.9700
